data_2237327
loop_
_publ_author_name
'Mubashar-ur-Rehman, Hafiz'
'Arshad, Muhammad Nadeem'
'Asiri, Abdullah M.'
'Khan, Islam Ullah'
'Bilal, Muhammad'

_publ_section_title
;
 2-(Naphthalene-2-sulfonamido)-3-phenylpropanoic acid
;
_journal_coeditor_code HB7020
_journal_issue 2
_journal_name_full 'Acta Crystallographica Section E'
_journal_page_first o194
_journal_paper_doi 10.1107/S1600536813000081
_journal_volume 69
_journal_year 2013
_chemical_formula_iupac 'C19 H17 N O4 S'
_chemical_formula_moiety 'C19 H17 N O4 S'
_chemical_formula_sum 'C19 H17 N O4 S'
_chemical_formula_weight 355.40
_chemical_name_systematic
;
2-(Naphthalene-2-sulfonamido)-3-phenylpropanoic acid
;
_space_group_IT_number 14
_symmetry_cell_setting monoclinic
_symmetry_space_group_name_Hall '-P 2yn'
_symmetry_space_group_name_H-M 'P 1 21/n 1'
_atom_sites_solution_hydrogens geom
_atom_sites_solution_primary direct
_atom_sites_solution_secondary difmap
_audit_creation_method SHELXL-97
_cell_angle_alpha 90.00
_cell_angle_beta 92.505(2)
_cell_angle_gamma 90.00
_cell_formula_units_Z 4
_cell_length_a 8.0694(2)
_cell_length_b 15.2168(4)
_cell_length_c 14.0996(3)
_cell_measurement_reflns_used 5975
_cell_measurement_temperature 296(2)
_cell_measurement_theta_max 74.55
_cell_measurement_theta_min 3.13
_cell_volume 1729.64(7)
_computing_cell_refinement 'CrysAlis PRO (Agilent, 2012)'
_computing_data_collection 'CrysAlis PRO (Agilent, 2012)'
_computing_data_reduction 'CrysAlis PRO (Agilent, 2012)'
_computing_molecular_graphics 'PLATON (Spek, 2009)'
_computing_publication_material
;
WinGX (Farrugia, 2012) and X-SEED (Barbour, 2001)
;
_computing_structure_refinement 'SHELXL97 (Sheldrick, 2008)'
_computing_structure_solution 'SHELXS97 (Sheldrick, 2008)'
_diffrn_ambient_temperature 296(2)
_diffrn_measured_fraction_theta_full 0.983
_diffrn_measured_fraction_theta_max 0.983
_diffrn_measurement_device_type
;
Agilent SuperNova (Dual, Cu at zero, Atlas) CCD
;
_diffrn_measurement_method '\w scans'
_diffrn_radiation_monochromator mirror
_diffrn_radiation_source 'SuperNova (Cu) X-ray Source'
_diffrn_radiation_type CuK\a
_diffrn_radiation_wavelength 1.54184
_diffrn_reflns_av_R_equivalents 0.0255
_diffrn_reflns_av_sigmaI/netI 0.0192
_diffrn_reflns_limit_h_max 9
_diffrn_reflns_limit_h_min -9
_diffrn_reflns_limit_k_max 18
_diffrn_reflns_limit_k_min -18
_diffrn_reflns_limit_l_max 17
_diffrn_reflns_limit_l_min -17
_diffrn_reflns_number 13588
_diffrn_reflns_theta_full 74.73
_diffrn_reflns_theta_max 74.73
_diffrn_reflns_theta_min 4.28
_diffrn_standards_number 0
_exptl_absorpt_coefficient_mu 1.868
_exptl_absorpt_correction_T_max 1.00000
_exptl_absorpt_correction_T_min 0.78386
_exptl_absorpt_correction_type multi-scan
_exptl_absorpt_process_details '(CrysAlis PRO; Agilent, 2012)'
_exptl_crystal_colour colorless
_exptl_crystal_density_diffrn 1.365
_exptl_crystal_density_method 'not measured'
_exptl_crystal_description prismatic
_exptl_crystal_F_000 744
_exptl_crystal_size_max 0.29
_exptl_crystal_size_mid 0.10
_exptl_crystal_size_min 0.09
_refine_diff_density_max 0.278
_refine_diff_density_min -0.367
_refine_ls_extinction_method none
_refine_ls_goodness_of_fit_ref 1.031
_refine_ls_hydrogen_treatment mixed
_refine_ls_matrix_type full
_refine_ls_number_parameters 232
_refine_ls_number_reflns 3486
_refine_ls_number_restraints 0
_refine_ls_restrained_S_all 1.031
_refine_ls_R_factor_all 0.0529
_refine_ls_R_factor_gt 0.0414
_refine_ls_shift/su_max 0.001
_refine_ls_shift/su_mean 0.000
_refine_ls_structure_factor_coef Fsqd
_refine_ls_weighting_details 'calc w=1/[\s^2^(Fo^2^)+(0.0591P)^2^+0.4657P] where P=(Fo^2^+2Fc^2^)/3'
_refine_ls_weighting_scheme calc
_refine_ls_wR_factor_gt 0.1076
_refine_ls_wR_factor_ref 0.1183
_reflns_number_gt 2813
_reflns_number_total 3486
_reflns_threshold_expression I>2\s(I)
_cod_data_source_file hb7020.cif
_cod_data_source_block I
_cod_original_sg_symbol_H-M 'P 21/n'
_cod_database_code 2237327
_cod_database_fobs_code 2237327

loop_
_symmetry_equiv_pos_as_xyz
'x, y, z'
'-x+1/2, y+1/2, -z+1/2'
'-x, -y, -z'
'x-1/2, -y-1/2, z-1/2'

loop_
_atom_site_type_symbol
_atom_site_label
_atom_site_fract_x
_atom_site_fract_y
_atom_site_fract_z
_atom_site_U_iso_or_equiv
_atom_site_adp_type
_atom_site_calc_flag
_atom_site_refinement_flags
_atom_site_occupancy
_atom_site_symmetry_multiplicity
S S1 0.31495(6) 0.52701(3) 0.68873(3) 0.05113(16) Uani d . 1 1
O O1 0.4041(2) 0.60690(9) 0.70303(11) 0.0687(4) Uani d . 1 1
O O2 0.14144(17) 0.53082(11) 0.66184(11) 0.0707(4) Uani d . 1 1
O O3 0.24930(18) 0.47490(10) 0.41829(10) 0.0647(4) Uani d . 1 1
O O4 0.05674(17) 0.39149(11) 0.48022(11) 0.0671(4) Uani d . 1 1
N N1 0.40035(19) 0.47399(10) 0.60505(10) 0.0470(4) Uani d . 1 1
C C1 0.3324(2) 0.46054(13) 0.79139(13) 0.0521(4) Uani d . 1 1
C C2 0.1937(3) 0.41529(18) 0.81402(16) 0.0749(6) Uani d . 1 1
H H2 0.0955 0.4223 0.7778 0.090 Uiso calc R 1 1
C C3 0.1997(4) 0.3582(2) 0.8920(2) 0.1020(10) Uani d . 1 1
H H3 0.1058 0.3263 0.9066 0.122 Uiso calc R 1 1
C C4 0.3406(4) 0.3492(2) 0.9463(2) 0.0980(9) Uani d . 1 1
H H4 0.3416 0.3119 0.9985 0.118 Uiso calc R 1 1
C C5 0.4860(3) 0.39491(16) 0.92563(15) 0.0706(6) Uani d . 1 1
C C6 0.4857(2) 0.45189(13) 0.84526(13) 0.0524(4) Uani d . 1 1
C C7 0.6347(3) 0.49537(16) 0.82581(15) 0.0623(5) Uani d . 1 1
H H7 0.6387 0.5319 0.7731 0.075 Uiso calc R 1 1
C C8 0.7732(3) 0.4843(2) 0.88355(19) 0.0839(8) Uani d . 1 1
H H8 0.8705 0.5135 0.8697 0.101 Uiso calc R 1 1
C C9 0.7708(4) 0.4296(2) 0.9636(2) 0.0969(9) Uani d . 1 1
H H9 0.8656 0.4234 1.0030 0.116 Uiso calc R 1 1
C C10 0.6320(4) 0.3866(2) 0.98330(18) 0.0909(9) Uani d . 1 1
H H10 0.6320 0.3502 1.0363 0.109 Uiso calc R 1 1
C C11 0.3160(2) 0.39725(12) 0.56401(12) 0.0454(4) Uani d . 1 1
H H11 0.2472 0.3704 0.6117 0.054 Uiso calc R 1 1
C C12 0.4398(2) 0.32926(13) 0.53018(13) 0.0535(4) Uani d . 1 1
H H12A 0.3793 0.2812 0.4996 0.064 Uiso calc R 1 1
H H12B 0.5084 0.3561 0.4834 0.064 Uiso calc R 1 1
C C13 0.5497(2) 0.29330(12) 0.61016(13) 0.0516(4) Uani d . 1 1
C C14 0.4856(4) 0.23896(18) 0.6765(2) 0.0874(8) Uani d . 1 1
H H14 0.3741 0.2234 0.6713 0.105 Uiso calc R 1 1
C C15 0.5838(5) 0.2070(2) 0.7509(2) 0.1202(12) Uani d . 1 1
H H15 0.5374 0.1712 0.7961 0.144 Uiso calc R 1 1
C C16 0.7457(5) 0.2268(2) 0.7590(2) 0.1056(11) Uani d . 1 1
H H16 0.8113 0.2041 0.8091 0.127 Uiso calc R 1 1
C C17 0.8139(3) 0.28037(19) 0.6937(2) 0.0895(9) Uani d . 1 1
H H17 0.9262 0.2943 0.6992 0.107 Uiso calc R 1 1
C C18 0.7150(3) 0.31431(15) 0.61838(17) 0.0665(5) Uani d . 1 1
H H18 0.7613 0.3511 0.5739 0.080 Uiso calc R 1 1
C C19 0.2050(2) 0.42710(13) 0.47926(13) 0.0491(4) Uani d . 1 1
H H1N 0.499(3) 0.4785(14) 0.6034(16) 0.059 Uiso d . 1 1
H H1O -0.004(3) 0.4135(16) 0.4325(18) 0.074 Uiso d . 1 1

loop_
_atom_site_aniso_label
_atom_site_aniso_U_11
_atom_site_aniso_U_22
_atom_site_aniso_U_33
_atom_site_aniso_U_12
_atom_site_aniso_U_13
_atom_site_aniso_U_23
S1 0.0438(3) 0.0605(3) 0.0478(3) 0.00944(19) -0.01179(18) -0.00627(19)
O1 0.0815(10) 0.0540(8) 0.0685(9) 0.0020(7) -0.0201(8) -0.0057(7)
O2 0.0465(8) 0.0973(11) 0.0667(9) 0.0235(7) -0.0148(6) -0.0138(8)
O3 0.0578(9) 0.0813(10) 0.0536(8) -0.0026(7) -0.0119(6) 0.0181(7)
O4 0.0452(8) 0.0972(11) 0.0578(8) -0.0087(7) -0.0101(6) 0.0008(8)
N1 0.0368(7) 0.0587(9) 0.0449(8) -0.0018(7) -0.0044(6) -0.0024(6)
C1 0.0458(10) 0.0687(12) 0.0417(9) -0.0002(8) -0.0003(7) -0.0060(8)
C2 0.0590(13) 0.1014(18) 0.0645(13) -0.0162(12) 0.0052(10) -0.0047(12)
C3 0.097(2) 0.123(2) 0.0877(19) -0.0394(19) 0.0219(17) 0.0136(18)
C4 0.120(3) 0.106(2) 0.0686(16) -0.0131(19) 0.0126(16) 0.0233(15)
C5 0.0856(16) 0.0774(14) 0.0485(11) 0.0091(12) -0.0012(10) 0.0035(10)
C6 0.0518(11) 0.0639(11) 0.0412(9) 0.0067(8) -0.0035(7) -0.0039(8)
C7 0.0483(11) 0.0830(14) 0.0547(11) 0.0030(10) -0.0083(9) 0.0009(10)
C8 0.0529(14) 0.117(2) 0.0803(16) 0.0082(13) -0.0203(12) -0.0049(15)
C9 0.085(2) 0.127(2) 0.0751(17) 0.0339(19) -0.0363(15) -0.0053(16)
C10 0.112(2) 0.102(2) 0.0563(13) 0.0313(18) -0.0201(14) 0.0092(13)
C11 0.0428(9) 0.0535(10) 0.0394(8) -0.0005(7) -0.0033(7) 0.0017(7)
C12 0.0599(11) 0.0562(10) 0.0439(9) 0.0092(9) -0.0029(8) 0.0030(8)
C13 0.0578(11) 0.0459(9) 0.0503(10) 0.0072(8) -0.0056(8) 0.0027(8)
C14 0.0871(18) 0.0854(17) 0.0880(17) -0.0149(14) -0.0151(14) 0.0390(14)
C15 0.137(3) 0.119(3) 0.102(2) -0.004(2) -0.026(2) 0.065(2)
C16 0.136(3) 0.093(2) 0.0835(19) 0.028(2) -0.0475(19) 0.0104(16)
C17 0.0658(16) 0.0867(18) 0.113(2) 0.0183(13) -0.0335(15) -0.0249(17)
C18 0.0580(12) 0.0615(12) 0.0798(14) 0.0071(10) -0.0015(10) -0.0006(11)
C19 0.0409(9) 0.0603(11) 0.0456(9) 0.0028(8) -0.0032(7) -0.0083(8)

loop_
_atom_type_symbol
_atom_type_description
_atom_type_scat_dispersion_real
_atom_type_scat_dispersion_imag
_atom_type_scat_source
C C 0.0181 0.0091 'International Tables Vol C Tables 4.2.6.8 and 6.1.1.4'
H H 0.0000 0.0000 'International Tables Vol C Tables 4.2.6.8 and 6.1.1.4'
N N 0.0311 0.0180 'International Tables Vol C Tables 4.2.6.8 and 6.1.1.4'
O O 0.0492 0.0322 'International Tables Vol C Tables 4.2.6.8 and 6.1.1.4'
S S 0.3331 0.5567 'International Tables Vol C Tables 4.2.6.8 and 6.1.1.4'

loop_
_geom_angle_atom_site_label_1
_geom_angle_atom_site_label_2
_geom_angle_atom_site_label_3
_geom_angle
O1 S1 O2 118.96(9)
O1 S1 N1 107.60(9)
O2 S1 N1 105.70(8)
O1 S1 C1 110.58(9)
O2 S1 C1 106.34(10)
N1 S1 C1 107.01(9)
C19 O4 H1O 108.0(16)
C11 N1 S1 119.01(12)
C11 N1 H1N 120.3(16)
S1 N1 H1N 115.9(16)
C2 C1 C6 122.0(2)
C2 C1 S1 116.37(16)
C6 C1 S1 121.61(15)
C1 C2 C3 119.8(2)
C1 C2 H2 120.1
C3 C2 H2 120.1
C4 C3 C2 120.5(3)
C4 C3 H3 119.8
C2 C3 H3 119.8
C3 C4 C5 121.5(3)
C3 C4 H4 119.2
C5 C4 H4 119.2
C4 C5 C10 121.4(2)
C4 C5 C6 119.5(2)
C10 C5 C6 119.1(2)
C7 C6 C5 117.90(19)
C7 C6 C1 125.40(18)
C5 C6 C1 116.69(19)
C8 C7 C6 120.6(2)
C8 C7 H7 119.7
C6 C7 H7 119.7
C7 C8 C9 120.9(3)
C7 C8 H8 119.5
C9 C8 H8 119.5
C10 C9 C8 119.9(2)
C10 C9 H9 120.0
C8 C9 H9 120.0
C9 C10 C5 121.6(2)
C9 C10 H10 119.2
C5 C10 H10 119.2
N1 C11 C12 111.45(15)
N1 C11 C19 108.61(14)
C12 C11 C19 108.98(14)
N1 C11 H11 109.3
C12 C11 H11 109.3
C19 C11 H11 109.3
C13 C12 C11 112.56(15)
C13 C12 H12A 109.1
C11 C12 H12A 109.1
C13 C12 H12B 109.1
C11 C12 H12B 109.1
H12A C12 H12B 107.8
C14 C13 C18 118.6(2)
C14 C13 C12 120.2(2)
C18 C13 C12 121.15(19)
C13 C14 C15 120.8(3)
C13 C14 H14 119.6
C15 C14 H14 119.6
C16 C15 C14 120.8(3)
C16 C15 H15 119.6
C14 C15 H15 119.6
C15 C16 C17 119.8(3)
C15 C16 H16 120.1
C17 C16 H16 120.1
C16 C17 C18 120.0(3)
C16 C17 H17 120.0
C18 C17 H17 120.0
C13 C18 C17 119.9(2)
C13 C18 H18 120.0
C17 C18 H18 120.0
O3 C19 O4 124.08(17)
O3 C19 C11 124.07(16)
O4 C19 C11 111.81(17)

loop_
_geom_bond_atom_site_label_1
_geom_bond_atom_site_label_2
_geom_bond_distance
S1 O1 1.4226(15)
S1 O2 1.4356(14)
S1 N1 1.6090(16)
S1 C1 1.766(2)
O3 C19 1.193(2)
O4 C19 1.314(2)
O4 H1O 0.88(3)
N1 C11 1.459(2)
N1 H1N 0.80(2)
C1 C2 1.364(3)
C1 C6 1.430(3)
C2 C3 1.401(4)
C2 H2 0.9300
C3 C4 1.350(4)
C3 H3 0.9300
C4 C5 1.405(4)
C4 H4 0.9300
C5 C10 1.408(4)
C5 C6 1.427(3)
C6 C7 1.410(3)
C7 C8 1.364(3)
C7 H7 0.9300
C8 C9 1.404(4)
C8 H8 0.9300
C9 C10 1.337(4)
C9 H9 0.9300
C10 H10 0.9300
C11 C12 1.529(2)
C11 C19 1.531(2)
C11 H11 0.9800
C12 C13 1.507(2)
C12 H12A 0.9700
C12 H12B 0.9700
C13 C14 1.367(3)
C13 C18 1.372(3)
C14 C15 1.376(4)
C14 H14 0.9300
C15 C16 1.340(5)
C15 H15 0.9300
C16 C17 1.364(5)
C16 H16 0.9300
C17 C18 1.399(3)
C17 H17 0.9300
C18 H18 0.9300

loop_
_geom_hbond_atom_site_label_D
_geom_hbond_atom_site_label_H
_geom_hbond_atom_site_label_A
_geom_hbond_site_symmetry_A
_geom_hbond_distance_DH
_geom_hbond_distance_HA
_geom_hbond_distance_DA
_geom_hbond_angle_DHA
N1 H1N O3 3_666 0.80(2) 2.18(2) 2.964(2) 164(2)
O4 H1O O2 3_566 0.88(3) 1.90(3) 2.772(2) 174(2)

loop_
_geom_torsion_atom_site_label_1
_geom_torsion_atom_site_label_2
_geom_torsion_atom_site_label_3
_geom_torsion_atom_site_label_4
_geom_torsion
O1 S1 N1 C11 -168.97(13)
O2 S1 N1 C11 -40.88(15)
C1 S1 N1 C11 72.17(15)
O1 S1 C1 C2 141.61(17)
O2 S1 C1 C2 11.1(2)
N1 S1 C1 C2 -101.49(18)
O1 S1 C1 C6 -41.01(18)
O2 S1 C1 C6 -171.48(15)
N1 S1 C1 C6 75.89(17)
C6 C1 C2 C3 -0.1(4)
S1 C1 C2 C3 177.2(2)
C1 C2 C3 C4 1.5(5)
C2 C3 C4 C5 -1.3(5)
C3 C4 C5 C10 178.9(3)
C3 C4 C5 C6 -0.3(4)
C4 C5 C6 C7 -178.9(2)
C10 C5 C6 C7 1.9(3)
C4 C5 C6 C1 1.6(3)
C10 C5 C6 C1 -177.6(2)
C2 C1 C6 C7 179.1(2)
S1 C1 C6 C7 1.9(3)
C2 C1 C6 C5 -1.4(3)
S1 C1 C6 C5 -178.65(15)
C5 C6 C7 C8 -1.4(3)
C1 C6 C7 C8 178.1(2)
C6 C7 C8 C9 -0.1(4)
C7 C8 C9 C10 1.0(5)
C8 C9 C10 C5 -0.4(5)
C4 C5 C10 C9 179.7(3)
C6 C5 C10 C9 -1.1(4)
S1 N1 C11 C12 -148.96(13)
S1 N1 C11 C19 90.98(15)
N1 C11 C12 C13 62.6(2)
C19 C11 C12 C13 -177.57(16)
C11 C12 C13 C14 70.3(3)
C11 C12 C13 C18 -109.5(2)
C18 C13 C14 C15 1.0(4)
C12 C13 C14 C15 -178.8(3)
C13 C14 C15 C16 -1.5(6)
C14 C15 C16 C17 1.0(6)
C15 C16 C17 C18 -0.1(5)
C14 C13 C18 C17 -0.1(3)
C12 C13 C18 C17 179.6(2)
C16 C17 C18 C13 -0.3(4)
N1 C11 C19 O3 47.5(2)
C12 C11 C19 O3 -74.1(2)
N1 C11 C19 O4 -134.51(16)
C12 C11 C19 O4 103.90(18)

loop_
_cod_related_entry_id
_cod_related_entry_database
_cod_related_entry_code
1 ChemSpider 505550
